data_1511075
loop_
_publ_author_name
'Kuz'ma, Yu.B.'
'Stefanishina, C.K.'
'Telegus, V.S.'

_publ_section_title
;
 The ternary chromium-rhenium-boron system
;
_journal_name_full 'Poroshkovaya Metallurgiya'
_journal_page_first 133
_journal_page_last 136
_journal_volume 8
_journal_year 1969
_chemical_formula_sum 'B Cr0.6 Re0.4'
_chemical_name_systematic '(Cr0.6 Re0.4) B'
_space_group_IT_number 62
_symmetry_space_group_name_Hall '-P 2ac 2n'
_symmetry_space_group_name_H-M 'P n m a'
_cell_angle_alpha 90
_cell_angle_beta 90
_cell_angle_gamma 90
_cell_formula_units_Z 4
_cell_length_a 5.749
_cell_length_b 2.973
_cell_length_c 4.197
_cell_volume 71.734
_citation_journal_id_ASTM PMANAI
_cod_data_source_file boron0-1_167.cif
_cod_data_source_block B1Cr0.6Re0.4
_cod_original_cell_volume 71.73419
_cod_original_formula_sum 'B1 Cr0.6 Re0.4'
_cod_database_code 1511075

loop_
_symmetry_equiv_pos_as_xyz
x,y,z
-x+1/2,-y,z+1/2
x+1/2,-y+1/2,-z+1/2
-x,y+1/2,-z
-x,-y,-z
x-1/2,y,-z-1/2
-x-1/2,y-1/2,z-1/2
x,-y-1/2,z

loop_
_atom_site_label
_atom_site_type_symbol
_atom_site_fract_x
_atom_site_fract_y
_atom_site_fract_z
_atom_site_occupancy
_atom_site_U_iso_or_equiv
Re1 Re+3 0.18 0.25 0.125 0.4 0.0
B1 B-3 0.036 0.25 0.61 1 0.0
Cr1 Cr+3 0.18 0.25 0.125 0.6 0.0
